data_7018370
loop_
_publ_author_name
'Li, Guo-Bi'
'He, Jian-Rong'
'Pan, Mei'
'Deng, Hai-Ying'
'Liu, Jun-Min'
'Su, Cheng-Yong'

_publ_section_title
;
 Construction of 0D to 3D cadmium complexes from different pyridyl diimide
 ligands.
;
_journal_issue 15
_journal_name_full 'Dalton transactions (Cambridge, England : 2003)'
_journal_page_first 4626
_journal_page_last 4633
_journal_paper_doi 10.1039/c2dt11815g
_journal_volume 41
_journal_year 2012
_chemical_formula_sum 'C94 H72 Cd3 Cl12 N22 O38'
_chemical_formula_weight 2880.34
_chemical_name_systematic
;
?
;
_space_group_IT_number 2
_symmetry_cell_setting triclinic
_symmetry_space_group_name_Hall '-P 1'
_symmetry_space_group_name_H-M 'P -1'
_atom_sites_solution_hydrogens geom
_atom_sites_solution_primary direct
_atom_sites_solution_secondary difmap
_audit_creation_method SHELXL-97
_cell_angle_alpha 104.113(4)
_cell_angle_beta 104.147(4)
_cell_angle_gamma 95.717(4)
_cell_formula_units_Z 1
_cell_length_a 11.6915(4)
_cell_length_b 14.5628(7)
_cell_length_c 17.3643(8)
_cell_measurement_reflns_used 8325
_cell_measurement_temperature 150(2)
_cell_measurement_theta_max 62.6046
_cell_measurement_theta_min 2.7316
_cell_volume 2740.1(2)
_computing_cell_refinement 'Bruker FRAMBO'
_computing_data_collection 'Bruker FRAMBO'
_computing_data_reduction 'Bruker SHELXTL'
_computing_molecular_graphics 'Bruker SHELXTL'
_computing_publication_material 'Bruker SHELXTL'
_computing_structure_refinement 'SHELXL-97 (Sheldrick, 1997)'
_computing_structure_solution 'SHELXS-97 (Sheldrick, 1990)'
_diffrn_ambient_temperature 150(2)
_diffrn_detector_area_resol_mean 16.0855
_diffrn_measured_fraction_theta_full 0.996
_diffrn_measured_fraction_theta_max 0.996
_diffrn_measurement_device_type 'Gemini S Ultra'
_diffrn_measurement_method '\w and \p scan'
_diffrn_radiation_monochromator graphite
_diffrn_radiation_source 'fine-focus sealed tube'
_diffrn_radiation_type CuK\a
_diffrn_radiation_wavelength 1.54178
_diffrn_reflns_av_R_equivalents 0.0499
_diffrn_reflns_av_sigmaI/netI 0.0503
_diffrn_reflns_limit_h_max 12
_diffrn_reflns_limit_h_min -13
_diffrn_reflns_limit_k_max 16
_diffrn_reflns_limit_k_min -16
_diffrn_reflns_limit_l_max 19
_diffrn_reflns_limit_l_min -19
_diffrn_reflns_number 15995
_diffrn_reflns_theta_full 60.00
_diffrn_reflns_theta_max 60.00
_diffrn_reflns_theta_min 2.73
_diffrn_standards_decay_% none
_exptl_absorpt_coefficient_mu 8.147
_exptl_absorpt_correction_T_max 1.00000
_exptl_absorpt_correction_T_min 0.22699
_exptl_absorpt_correction_type multi-scan
_exptl_crystal_colour white
_exptl_crystal_density_diffrn 1.746
_exptl_crystal_density_method 'not measured'
_exptl_crystal_description block
_exptl_crystal_F_000 1442
_exptl_crystal_size_max 0.30
_exptl_crystal_size_mid 0.26
_exptl_crystal_size_min 0.15
_refine_diff_density_max 2.507
_refine_diff_density_min -1.751
_refine_diff_density_rms 0.180
_refine_ls_extinction_method none
_refine_ls_goodness_of_fit_ref 1.092
_refine_ls_hydrogen_treatment geom
_refine_ls_matrix_type full
_refine_ls_number_parameters 729
_refine_ls_number_reflns 8107
_refine_ls_number_restraints 3
_refine_ls_restrained_S_all 1.095
_refine_ls_R_factor_all 0.0937
_refine_ls_R_factor_gt 0.0829
_refine_ls_shift/su_max 0.000
_refine_ls_shift/su_mean 0.000
_refine_ls_structure_factor_coef Fsqd
_refine_ls_weighting_details 'calc w=1/[\s^2^(Fo^2^)+(0.1584P)^2^+16.3551P] where P=(Fo^2^+2Fc^2^)/3'
_refine_ls_weighting_scheme calc
_refine_ls_wR_factor_gt 0.2361
_refine_ls_wR_factor_ref 0.2561
_reflns_number_gt 6788
_reflns_number_total 8107
_reflns_threshold_expression >2sigma(I)
_cod_data_source_file c2dt11815g.txt
_cod_data_source_block 1
_cod_original_sg_symbol_H-M P-1
_cod_database_code 7018370

loop_
_symmetry_equiv_pos_as_xyz
'x, y, z'
'-x, -y, -z'

loop_
_atom_site_label
_atom_site_type_symbol
_atom_site_fract_x
_atom_site_fract_y
_atom_site_fract_z
_atom_site_U_iso_or_equiv
_atom_site_adp_type
_atom_site_occupancy
_atom_site_symmetry_multiplicity
_atom_site_calc_flag
_atom_site_refinement_flags
Cl6 Cl 0.9378(3) 0.24660(18) 0.61747(16) 0.0569(7) Uani 1 1 d .
Cl5 Cl 0.8689(3) 0.4223(2) 0.58872(17) 0.0599(7) Uani 1 1 d .
Cl4 Cl 0.7677(2) 0.3343(2) 0.69527(16) 0.0567(7) Uani 1 1 d .
Cl3 Cl 0.3933(3) 0.2005(2) 0.36281(18) 0.0641(7) Uani 1 1 d .
Cl2 Cl 0.5592(4) 0.3535(4) 0.4937(3) 0.1083(15) Uani 1 1 d .
Cl1 Cl 0.3778(9) 0.2362(3) 0.5288(3) 0.194(4) Uani 1 1 d .
C8 C 1.0806(7) -0.0415(6) 0.3137(5) 0.0294(17) Uani 1 1 d .
C18 C 1.5779(8) -0.2285(6) 0.2574(5) 0.0298(17) Uani 1 1 d .
C5 C 0.8834(8) 0.3202(6) 0.3720(5) 0.0343(19) Uani 1 1 d .
H5A H 0.9423 0.3684 0.3725 0.041 Uiso 1 1 calc R
C35 C 0.1196(7) 0.4998(6) 0.0149(5) 0.0279(17) Uani 1 1 d .
C44 C 0.2945(8) 0.2129(6) -0.0931(6) 0.036(2) Uani 1 1 d .
H44A H 0.2180 0.2071 -0.1277 0.043 Uiso 1 1 calc R
C7 C 0.9582(8) -0.0198(6) 0.3105(5) 0.0301(18) Uani 1 1 d .
C37 C 0.1101(8) 0.3865(6) -0.1062(5) 0.0296(18) Uani 1 1 d .
C38 C 0.0394(8) 0.4398(6) -0.0559(5) 0.0294(18) Uani 1 1 d .
C39 C 0.3302(8) 0.3856(6) -0.0905(5) 0.0326(18) Uani 1 1 d .
H39A H 0.3971 0.4385 -0.0695 0.039 Uiso 1 1 calc R
H39B H 0.3081 0.3696 -0.1504 0.039 Uiso 1 1 calc R
C30 C 0.0402(8) 0.0947(7) 0.0153(6) 0.038(2) Uani 1 1 d .
C19 C 1.5036(7) -0.3158(6) 0.2251(5) 0.0301(17) Uani 1 1 d .
H19A H 1.4270 -0.3203 0.1912 0.036 Uiso 1 1 calc R
C3 C 0.8339(7) 0.1658(6) 0.3914(5) 0.0308(18) Uani 1 1 d .
C16 C 1.4434(8) -0.0579(6) 0.3481(5) 0.0322(18) Uani 1 1 d .
C13 C 1.3184(8) -0.0475(6) 0.3498(5) 0.0312(18) Uani 1 1 d .
C9 C 1.1547(8) 0.0081(6) 0.3913(5) 0.0302(18) Uani 1 1 d .
C14 C 1.2769(8) 0.0046(6) 0.4129(5) 0.0356(19) Uani 1 1 d .
H14A H 1.3270 0.0349 0.4656 0.043 Uiso 1 1 calc R
C20 C 1.5421(8) -0.3969(6) 0.2428(5) 0.0316(18) Uani 1 1 d .
H20A H 1.4898 -0.4552 0.2202 0.038 Uiso 1 1 calc R
C23 C 0.4605(8) 0.3323(6) 0.2143(6) 0.043(2) Uani 1 1 d .
H23A H 0.5114 0.3043 0.1854 0.051 Uiso 1 1 calc R
C4 C 0.9183(8) 0.2377(6) 0.3893(6) 0.037(2) Uani 1 1 d .
H4A H 0.9984 0.2307 0.3995 0.044 Uiso 1 1 calc R
C47 C 0.8958(8) 0.3560(7) 0.6607(6) 0.040(2) Uani 1 1 d .
H05E H 0.9618 0.3932 0.7084 0.048 Uiso 1 1 calc R
C34 C 0.0822(8) 0.5638(6) 0.0743(5) 0.0332(19) Uani 1 1 d .
H34 H 0.1351 0.6051 0.1221 0.040 Uiso 1 1 calc R
C12 C 1.2414(8) -0.0974(6) 0.2723(5) 0.0310(18) Uani 1 1 d .
C26 C 0.3131(9) 0.4135(7) 0.2975(6) 0.042(2) Uani 1 1 d .
H26A H 0.2637 0.4429 0.3270 0.050 Uiso 1 1 calc R
C33 C 0.0217(8) 0.0389(7) -0.0645(6) 0.042(2) Uani 1 1 d .
H33A H 0.0356 0.0644 -0.1062 0.051 Uiso 1 1 calc R
C27 C 0.4349(8) 0.4418(6) 0.3262(6) 0.040(2) Uani 1 1 d .
H27A H 0.4671 0.4900 0.3755 0.048 Uiso 1 1 calc R
C36 C 0.2428(8) 0.4855(6) 0.0133(5) 0.0316(18) Uani 1 1 d .
C22 C 1.6917(8) -0.2260(7) 0.3062(6) 0.040(2) Uani 1 1 d .
H22A H 1.7456 -0.1685 0.3279 0.048 Uiso 1 1 calc R
C2 C 0.7180(8) 0.1794(7) 0.3737(7) 0.046(2) Uani 1 1 d .
H2A H 0.6579 0.1323 0.3735 0.055 Uiso 1 1 calc R
C24 C 0.3411(8) 0.3008(7) 0.1825(6) 0.044(2) Uani 1 1 d .
H24A H 0.3108 0.2527 0.1329 0.053 Uiso 1 1 calc R
C43 C 0.3320(8) 0.1343(6) -0.0708(6) 0.036(2) Uani 1 1 d .
H43A H 0.2783 0.0767 -0.0896 0.043 Uiso 1 1 calc R
C42 C 0.5126(9) 0.2248(7) 0.0059(6) 0.050(3) Uani 1 1 d .
H42A H 0.5880 0.2306 0.0418 0.059 Uiso 1 1 calc R
C17 C 1.5363(8) -0.1391(6) 0.2385(5) 0.0356(19) Uani 1 1 d .
H17A H 1.6014 -0.0851 0.2642 0.043 Uiso 1 1 calc R
H17B H 1.5156 -0.1482 0.1793 0.043 Uiso 1 1 calc R
C25 C 0.2647(8) 0.3422(6) 0.2258(6) 0.040(2) Uani 1 1 d .
C40 C 0.3697(7) 0.3006(6) -0.0643(5) 0.0281(17) Uani 1 1 d .
C21 C 1.7245(8) -0.3077(7) 0.3224(6) 0.044(2) Uani 1 1 d .
H21A H 1.8008 -0.3035 0.3566 0.052 Uiso 1 1 calc R
C15 C 1.3149(8) -0.1429(6) 0.2204(5) 0.0339(19) Uani 1 1 d .
C11 C 1.1211(8) -0.0973(6) 0.2525(5) 0.0305(18) Uani 1 1 d .
H11A H 1.0699 -0.1323 0.2014 0.037 Uiso 1 1 calc R
C29 C 0.0826(8) 0.2010(7) 0.0521(6) 0.045(2) Uani 1 1 d .
C10 C 1.0833(8) 0.0578(6) 0.4406(5) 0.0329(19) Uani 1 1 d .
C41 C 0.4813(9) 0.3055(6) -0.0134(6) 0.042(2) Uani 1 1 d .
H41A H 0.5348 0.3631 0.0076 0.051 Uiso 1 1 calc R
C46 C 0.4172(13) 0.2828(10) 0.4566(8) 0.075(4) Uani 1 1 d .
H07D H 0.3619 0.3276 0.4464 0.090 Uiso 1 1 calc R
C31 C 0.0189(7) 0.0576(7) 0.0781(5) 0.039(2) Uani 1 1 d .
C6 C 0.8653(8) 0.0762(6) 0.4137(5) 0.0311(18) Uani 1 1 d .
H6A H 0.8824 0.0884 0.4732 0.037 Uiso 1 1 calc R
H6B H 0.7959 0.0257 0.3886 0.037 Uiso 1 1 calc R
C28 C 0.1300(9) 0.3141(8) 0.1941(7) 0.052(3) Uani 1 1 d .
H28A H 0.0978 0.3157 0.2408 0.063 Uiso 1 1 calc R
H28B H 0.0981 0.3615 0.1680 0.063 Uiso 1 1 calc R
C1 C 0.6902(9) 0.2625(7) 0.3563(8) 0.054(3) Uani 1 1 d .
H1A H 0.6102 0.2698 0.3448 0.064 Uiso 1 1 calc R
C32 C 0.0527(8) 0.1372(7) 0.1570(6) 0.044(2) Uani 1 1 d .
C45 C 0.7304(14) 0.1358(9) 0.1675(7) 0.086(5) Uani 1 1 d .
H45A H 0.8127 0.1637 0.1782 0.129 Uiso 1 1 calc R
H45B H 0.7252 0.0917 0.2000 0.129 Uiso 1 1 calc R
H45C H 0.6852 0.1857 0.1819 0.129 Uiso 1 1 calc R
O1 O 0.8670(5) -0.0484(4) 0.2548(4) 0.0396(14) Uani 1 1 d .
O9 O 0.8677(6) 0.4802(5) 0.2595(5) 0.0554(18) Uani 1 1 d .
O4 O 1.5371(6) -0.0238(5) 0.4001(4) 0.0425(15) Uani 1 1 d .
O5 O 0.1055(6) 0.2607(5) 0.0174(4) 0.0510(17) Uani 1 1 d .
O3 O 1.2829(6) -0.1952(5) 0.1494(4) 0.0456(16) Uani 1 1 d .
O2 O 1.1103(6) 0.1048(4) 0.5131(4) 0.0394(14) Uani 1 1 d .
O8 O 0.0757(6) 0.3262(5) -0.1741(4) 0.0411(15) Uani 1 1 d .
O12 O 0.8601(6) 0.5712(6) 0.4455(5) 0.0550(18) Uani 1 1 d .
O13 O 0.6839(6) 0.5358(5) 0.4617(4) 0.0530(18) Uani 1 1 d .
O14 O 0.8252(7) 0.6331(6) 0.5629(5) 0.066(2) Uani 1 1 d .
O6 O 0.0460(6) 0.1339(5) 0.2238(4) 0.0514(17) Uani 1 1 d .
O18 O 0.6852(8) 0.0881(5) 0.0857(5) 0.065(2) Uani 1 1 d .
H18 H 0.7420 0.0913 0.0567 0.078 Uiso 1 1 calc R
O11 O 0.8656(8) 0.4064(6) 0.1329(5) 0.067(2) Uani 1 1 d .
O10 O 0.7060(6) 0.3967(6) 0.1754(4) 0.0543(18) Uani 1 1 d .
O7 O 0.3364(5) 0.5232(5) 0.0635(4) 0.0441(16) Uani 1 1 d .
OW1 O 0.8161(9) 0.2087(7) 0.0230(6) 0.079(2) Uiso 1 1 d .
HW1A H 0.8695 0.1651 0.0380 0.095 Uiso 1 1 calc R
HW1B H 0.8482 0.2740 0.0569 0.095 Uiso 1 1 calc R
N9 N 0.7904(7) 0.5818(6) 0.4915(5) 0.046(2) Uani 1 1 d .
N5 N 0.5085(6) 0.4014(5) 0.2848(5) 0.0352(16) Uani 1 1 d .
N3 N 1.6530(6) -0.3954(5) 0.2917(4) 0.0304(15) Uani 1 1 d .
N2 N 0.9670(6) 0.0412(5) 0.3885(4) 0.0310(15) Uani 1 1 d .
N8 N 0.2294(6) 0.4170(5) -0.0620(4) 0.0292(15) Uani 1 1 d .
N1 N 0.7700(6) 0.3342(5) 0.3545(5) 0.0341(16) Uani 1 1 d .
N7 N 0.4435(6) 0.1365(5) -0.0226(5) 0.0337(16) Uani 1 1 d .
N4 N 1.4330(6) -0.1169(5) 0.2682(4) 0.0304(15) Uani 1 1 d .
N6 N 0.0889(7) 0.2189(6) 0.1348(5) 0.0423(18) Uani 1 1 d .
N10 N 0.8104(8) 0.4272(6) 0.1877(6) 0.051(2) Uani 1 1 d .
Cd2 Cd 0.5000 0.0000 0.0000 0.0356(2) Uani 1 2 d S
Cd1 Cd 0.71109(5) 0.46920(4) 0.32596(4) 0.0356(2) Uani 1 1 d .
N11 N 0.3677(17) 0.0367(13) 0.1333(11) 0.122(2) Uiso 1 1 d .
O15 O 0.4723(11) 0.0311(11) 0.1422(8) 0.122(2) Uiso 1 1 d D
O16 O 0.3191(12) 0.0508(10) 0.1916(8) 0.122(2) Uiso 1 1 d D
O17 O 0.3053(12) 0.0207(10) 0.0634(8) 0.122(2) Uiso 1 1 d D

loop_
_atom_site_aniso_label
_atom_site_aniso_U_11
_atom_site_aniso_U_22
_atom_site_aniso_U_33
_atom_site_aniso_U_23
_atom_site_aniso_U_13
_atom_site_aniso_U_12
Cl6 0.0750(18) 0.0429(13) 0.0494(13) 0.0114(11) 0.0103(12) 0.0156(12)
Cl5 0.0655(17) 0.0673(16) 0.0680(16) 0.0429(14) 0.0266(13) 0.0275(13)
Cl4 0.0508(14) 0.0724(17) 0.0531(14) 0.0269(13) 0.0174(11) 0.0067(12)
Cl3 0.0694(18) 0.0588(16) 0.0644(16) 0.0188(13) 0.0206(14) 0.0038(13)
Cl2 0.084(3) 0.127(4) 0.081(2) -0.016(2) 0.014(2) -0.003(2)
Cl1 0.424(12) 0.067(3) 0.119(4) 0.011(2) 0.163(6) -0.012(4)
C8 0.033(4) 0.022(4) 0.035(4) 0.013(3) 0.005(4) 0.009(3)
C18 0.035(4) 0.031(4) 0.025(4) 0.009(3) 0.008(3) 0.010(4)
C5 0.033(5) 0.026(4) 0.043(5) 0.016(4) 0.004(4) -0.002(3)
C35 0.028(4) 0.025(4) 0.027(4) 0.004(3) 0.006(3) 0.004(3)
C44 0.023(4) 0.034(5) 0.046(5) 0.011(4) 0.002(4) 0.011(4)
C7 0.036(5) 0.022(4) 0.030(4) 0.008(3) 0.004(4) 0.006(3)
C37 0.036(5) 0.029(4) 0.026(4) 0.007(4) 0.009(3) 0.012(4)
C38 0.032(5) 0.024(4) 0.031(4) 0.008(3) 0.007(4) 0.006(3)
C39 0.033(5) 0.031(4) 0.037(4) 0.012(4) 0.012(4) 0.007(4)
C30 0.029(4) 0.043(5) 0.044(5) 0.022(4) 0.005(4) 0.001(4)
C19 0.026(4) 0.030(4) 0.034(4) 0.012(3) 0.002(3) 0.012(3)
C3 0.031(4) 0.027(4) 0.029(4) 0.008(3) 0.000(3) 0.002(3)
C16 0.032(5) 0.028(4) 0.033(4) 0.009(4) 0.002(4) 0.007(4)
C13 0.037(5) 0.025(4) 0.029(4) 0.007(3) 0.005(4) 0.009(3)
C9 0.035(5) 0.023(4) 0.031(4) 0.008(3) 0.006(4) 0.005(3)
C14 0.036(5) 0.038(5) 0.028(4) 0.007(4) 0.000(4) 0.006(4)
C20 0.032(4) 0.023(4) 0.039(5) 0.008(3) 0.009(4) 0.008(3)
C23 0.032(5) 0.033(5) 0.057(6) 0.001(4) 0.013(4) 0.000(4)
C4 0.029(4) 0.034(5) 0.048(5) 0.017(4) 0.006(4) 0.003(4)
C47 0.034(5) 0.041(5) 0.039(5) 0.011(4) 0.002(4) 0.003(4)
C34 0.028(4) 0.029(4) 0.033(4) 0.002(3) -0.001(3) 0.002(3)
C12 0.037(5) 0.027(4) 0.032(4) 0.012(3) 0.008(4) 0.011(4)
C26 0.044(5) 0.038(5) 0.047(5) 0.012(4) 0.017(4) 0.010(4)
C33 0.035(5) 0.051(6) 0.040(5) 0.022(4) 0.003(4) 0.001(4)
C27 0.037(5) 0.035(5) 0.048(5) 0.012(4) 0.011(4) 0.013(4)
C36 0.032(5) 0.026(4) 0.035(4) 0.007(4) 0.006(4) 0.005(4)
C22 0.036(5) 0.033(5) 0.041(5) 0.012(4) -0.006(4) -0.005(4)
C2 0.032(5) 0.033(5) 0.079(7) 0.026(5) 0.015(5) 0.007(4)
C24 0.034(5) 0.040(5) 0.048(5) -0.003(4) 0.005(4) 0.007(4)
C43 0.027(4) 0.025(4) 0.058(6) 0.013(4) 0.011(4) 0.007(3)
C42 0.043(6) 0.033(5) 0.056(6) 0.016(4) -0.016(5) -0.004(4)
C17 0.042(5) 0.032(4) 0.038(5) 0.017(4) 0.014(4) 0.008(4)
C25 0.029(5) 0.036(5) 0.051(5) 0.013(4) 0.004(4) -0.001(4)
C40 0.030(4) 0.030(4) 0.026(4) 0.008(3) 0.009(3) 0.006(3)
C21 0.031(5) 0.034(5) 0.057(6) 0.024(4) -0.013(4) -0.002(4)
C15 0.042(5) 0.027(4) 0.029(5) 0.008(4) 0.003(4) 0.012(4)
C11 0.034(5) 0.023(4) 0.026(4) 0.005(3) -0.004(3) 0.003(3)
C29 0.035(5) 0.047(6) 0.057(6) 0.023(5) 0.011(4) 0.000(4)
C10 0.034(5) 0.030(4) 0.030(5) 0.010(4) 0.002(4) 0.003(4)
C41 0.041(5) 0.027(5) 0.048(5) 0.012(4) -0.005(4) -0.003(4)
C46 0.077(9) 0.073(8) 0.075(8) 0.023(7) 0.025(7) 0.004(7)
C31 0.020(4) 0.057(6) 0.039(5) 0.019(4) 0.002(3) 0.003(4)
C6 0.031(4) 0.026(4) 0.038(4) 0.013(4) 0.009(4) 0.004(3)
C28 0.032(5) 0.052(6) 0.063(6) 0.000(5) 0.013(5) -0.003(4)
C1 0.031(5) 0.036(5) 0.098(8) 0.036(6) 0.010(5) 0.004(4)
C32 0.026(5) 0.058(6) 0.047(6) 0.019(5) 0.009(4) 0.001(4)
C45 0.100(11) 0.059(7) 0.054(7) -0.011(6) -0.038(7) 0.026(7)
O1 0.029(3) 0.037(3) 0.042(3) 0.005(3) -0.002(3) 0.001(3)
O9 0.038(4) 0.055(4) 0.072(5) 0.025(4) 0.011(4) -0.004(3)
O4 0.035(4) 0.043(4) 0.041(3) 0.008(3) -0.001(3) 0.007(3)
O5 0.045(4) 0.047(4) 0.064(4) 0.027(3) 0.012(3) 0.004(3)
O3 0.051(4) 0.049(4) 0.029(3) 0.001(3) 0.004(3) 0.015(3)
O2 0.038(3) 0.042(3) 0.032(3) 0.002(3) 0.002(3) 0.015(3)
O8 0.040(3) 0.045(4) 0.031(3) -0.003(3) 0.006(3) 0.017(3)
O12 0.040(4) 0.060(4) 0.057(4) 0.020(4) 0.000(3) -0.004(3)
O13 0.043(4) 0.052(4) 0.048(4) 0.008(3) -0.001(3) -0.014(3)
O14 0.055(5) 0.078(5) 0.048(4) 0.010(4) 0.003(4) -0.022(4)
O6 0.042(4) 0.066(5) 0.044(4) 0.015(3) 0.009(3) 0.008(3)
O18 0.068(5) 0.047(4) 0.059(5) 0.007(4) -0.015(4) 0.014(4)
O11 0.065(5) 0.079(6) 0.072(5) 0.031(4) 0.033(4) 0.015(4)
O10 0.039(4) 0.071(5) 0.050(4) 0.013(4) 0.013(3) 0.005(4)
O7 0.026(3) 0.042(4) 0.050(4) -0.006(3) 0.003(3) 0.005(3)
N9 0.040(5) 0.042(4) 0.045(5) 0.017(4) -0.009(4) -0.008(4)
N5 0.022(3) 0.032(4) 0.050(4) 0.016(3) 0.003(3) 0.005(3)
N3 0.026(4) 0.021(3) 0.039(4) 0.003(3) 0.004(3) 0.010(3)
N2 0.029(4) 0.027(3) 0.039(4) 0.012(3) 0.006(3) 0.010(3)
N8 0.023(3) 0.028(3) 0.037(4) 0.008(3) 0.007(3) 0.009(3)
N1 0.022(4) 0.030(4) 0.048(4) 0.007(3) 0.008(3) 0.006(3)
N7 0.024(4) 0.032(4) 0.045(4) 0.010(3) 0.007(3) 0.009(3)
N4 0.028(4) 0.033(4) 0.031(4) 0.010(3) 0.004(3) 0.015(3)
N6 0.029(4) 0.046(4) 0.046(4) 0.011(4) 0.004(3) 0.000(3)
N10 0.048(5) 0.048(5) 0.057(5) 0.022(4) 0.012(4) 0.000(4)
Cd2 0.0302(4) 0.0263(3) 0.0481(4) 0.0157(2) 0.0018(2) 0.0048(2)
Cd1 0.0302(4) 0.0263(3) 0.0481(4) 0.0157(2) 0.0018(2) 0.0048(2)

loop_
_atom_type_symbol
_atom_type_description
_atom_type_scat_dispersion_real
_atom_type_scat_dispersion_imag
_atom_type_scat_source
C C 0.0181 0.0091 'International Tables Vol C Tables 4.2.6.8 and 6.1.1.4'
H H 0.0000 0.0000 'International Tables Vol C Tables 4.2.6.8 and 6.1.1.4'
N N 0.0311 0.0180 'International Tables Vol C Tables 4.2.6.8 and 6.1.1.4'
O O 0.0492 0.0322 'International Tables Vol C Tables 4.2.6.8 and 6.1.1.4'
Cd Cd 0.1185 4.6533 'International Tables Vol C Tables 4.2.6.8 and 6.1.1.4'
Cl Cl 0.3639 0.7018 'International Tables Vol C Tables 4.2.6.8 and 6.1.1.4'

loop_
_geom_angle_atom_site_label_1
_geom_angle_atom_site_label_2
_geom_angle_atom_site_label_3
_geom_angle
_geom_angle_site_symmetry_1
_geom_angle_site_symmetry_3
C11 C8 C9 123.2(8) . .
C11 C8 C7 129.2(8) . .
C9 C8 C7 107.5(7) . .
C19 C18 C22 117.5(8) . .
C19 C18 C17 120.6(8) . .
C22 C18 C17 121.9(8) . .
N1 C5 C4 123.6(8) . .
N1 C5 H5A 118.2 . .
C4 C5 H5A 118.2 . .
C38 C35 C34 121.9(8) . .
C38 C35 C36 109.2(7) . .
C34 C35 C36 128.9(7) . .
C43 C44 C40 120.3(8) . .
C43 C44 H44A 119.8 . .
C40 C44 H44A 119.8 . .
O1 C7 N2 124.9(8) . .
O1 C7 C8 129.3(8) . .
N2 C7 C8 105.7(7) . .
O8 C37 N8 123.7(7) . .
O8 C37 C38 129.6(8) . .
N8 C37 C38 106.7(7) . .
C34 C38 C35 124.0(8) 2_565 .
C34 C38 C37 128.7(8) 2_565 .
C35 C38 C37 107.2(7) . .
N8 C39 C40 113.7(7) . .
N8 C39 H39A 108.8 . .
C40 C39 H39A 108.8 . .
N8 C39 H39B 108.8 . .
C40 C39 H39B 108.8 . .
H39A C39 H39B 107.7 . .
C33 C30 C31 123.1(9) . .
C33 C30 C29 129.8(8) . .
C31 C30 C29 107.1(8) . .
C18 C19 C20 120.3(8) . .
C18 C19 H19A 119.9 . .
C20 C19 H19A 119.9 . .
C2 C3 C4 117.2(8) . .
C2 C3 C6 119.8(8) . .
C4 C3 C6 123.0(8) . .
O4 C16 N4 124.2(8) . .
O4 C16 C13 130.5(8) . .
N4 C16 C13 105.2(7) . .
C14 C13 C12 122.0(8) . .
C14 C13 C16 129.6(8) . .
C12 C13 C16 108.4(7) . .
C8 C9 C14 121.4(8) . .
C8 C9 C10 109.0(8) . .
C14 C9 C10 129.6(8) . .
C13 C14 C9 115.2(8) . .
C13 C14 H14A 122.4 . .
C9 C14 H14A 122.4 . .
N3 C20 C19 122.9(8) . .
N3 C20 H20A 118.5 . .
C19 C20 H20A 118.5 . .
N5 C23 C24 123.2(9) . .
N5 C23 H23A 118.4 . .
C24 C23 H23A 118.4 . .
C3 C4 C5 119.8(8) . .
C3 C4 H4A 120.1 . .
C5 C4 H4A 120.1 . .
Cl5 C47 Cl6 110.3(5) . .
Cl5 C47 Cl4 110.8(5) . .
Cl6 C47 Cl4 110.2(5) . .
Cl5 C47 H05E 108.5 . .
Cl6 C47 H05E 108.5 . .
Cl4 C47 H05E 108.5 . .
C38 C34 C35 114.1(8) 2_565 .
C38 C34 H34 122.9 2_565 .
C35 C34 H34 122.9 . .
C11 C12 C13 122.6(8) . .
C11 C12 C15 129.6(8) . .
C13 C12 C15 107.7(8) . .
C25 C26 C27 119.8(9) . .
C25 C26 H26A 120.1 . .
C27 C26 H26A 120.1 . .
C30 C33 C31 115.1(8) . 2
C30 C33 H33A 122.4 . .
C31 C33 H33A 122.4 2 .
N5 C27 C26 121.5(9) . .
N5 C27 H27A 119.2 . .
C26 C27 H27A 119.2 . .
O7 C36 N8 125.3(8) . .
O7 C36 C35 129.5(8) . .
N8 C36 C35 105.2(7) . .
C21 C22 C18 119.8(8) . .
C21 C22 H22A 120.1 . .
C18 C22 H22A 120.1 . .
C3 C2 C1 119.7(9) . .
C3 C2 H2A 120.1 . .
C1 C2 H2A 120.1 . .
C23 C24 C25 118.5(9) . .
C23 C24 H24A 120.7 . .
C25 C24 H24A 120.7 . .
N7 C43 C44 123.3(8) . .
N7 C43 H43A 118.4 . .
C44 C43 H43A 118.4 . .
C41 C42 N7 125.8(9) . .
C41 C42 H42A 117.1 . .
N7 C42 H42A 117.1 . .
N4 C17 C18 112.4(7) . .
N4 C17 H17A 109.1 . .
C18 C17 H17A 109.1 . .
N4 C17 H17B 109.1 . .
C18 C17 H17B 109.1 . .
H17A C17 H17B 107.9 . .
C26 C25 C24 118.6(8) . .
C26 C25 C28 118.9(9) . .
C24 C25 C28 122.4(9) . .
C41 C40 C44 117.6(8) . .
C41 C40 C39 122.1(8) . .
C44 C40 C39 120.3(8) . .
C22 C21 N3 124.3(8) . .
C22 C21 H21A 117.9 . .
N3 C21 H21A 117.9 . .
O3 C15 N4 124.0(8) . .
O3 C15 C12 129.1(8) . .
N4 C15 C12 106.8(7) . .
C12 C11 C8 115.4(7) . .
C12 C11 H11A 122.3 . .
C8 C11 H11A 122.3 . .
O5 C29 N6 125.9(9) . .
O5 C29 C30 128.3(9) . .
N6 C29 C30 105.8(8) . .
O2 C10 N2 122.6(8) . .
O2 C10 C9 131.1(8) . .
N2 C10 C9 106.4(7) . .
C42 C41 C40 119.0(8) . .
C42 C41 H41A 120.5 . .
C40 C41 H41A 120.5 . .
Cl1 C46 Cl3 113.8(8) . .
Cl1 C46 Cl2 112.7(9) . .
Cl3 C46 Cl2 114.1(8) . .
Cl1 C46 H07D 105.0 . .
Cl3 C46 H07D 105.0 . .
Cl2 C46 H07D 105.0 . .
C33 C31 C30 121.8(9) 2 .
C33 C31 C32 129.3(8) 2 .
C30 C31 C32 108.8(8) . .
N2 C6 C3 115.4(7) . .
N2 C6 H6A 108.4 . .
C3 C6 H6A 108.4 . .
N2 C6 H6B 108.4 . .
C3 C6 H6B 108.4 . .
H6A C6 H6B 107.5 . .
N6 C28 C25 114.1(8) . .
N6 C28 H28A 108.7 . .
C25 C28 H28A 108.7 . .
N6 C28 H28B 108.7 . .
C25 C28 H28B 108.7 . .
H28A C28 H28B 107.6 . .
N1 C1 C2 124.7(9) . .
N1 C1 H1A 117.6 . .
C2 C1 H1A 117.6 . .
O6 C32 N6 126.7(10) . .
O6 C32 C31 128.6(9) . .
N6 C32 C31 104.6(8) . .
O18 C45 H45A 109.5 . .
O18 C45 H45B 109.5 . .
H45A C45 H45B 109.5 . .
O18 C45 H45C 109.5 . .
H45A C45 H45C 109.5 . .
H45B C45 H45C 109.5 . .
N10 O9 Cd1 98.3(5) . .
N9 O12 Cd1 95.0(5) . .
N9 O13 Cd1 93.6(6) . .
C45 O18 Cd2 135.8(10) . .
C45 O18 H18 112.1 . .
Cd2 O18 H18 112.1 . .
N10 O10 Cd1 92.8(6) . .
HW1A OW1 HW1B 110.8 . .
O14 N9 O12 121.1(8) . .
O14 N9 O13 121.1(9) . .
O12 N9 O13 117.8(8) . .
C23 N5 C27 118.3(8) . .
C23 N5 Cd1 121.5(6) . .
C27 N5 Cd1 119.4(6) . .
C20 N3 C21 115.2(7) . .
C20 N3 Cd1 122.1(5) . 1_645
C21 N3 Cd1 122.6(5) . 1_645
C10 N2 C7 111.2(7) . .
C10 N2 C6 124.6(7) . .
C7 N2 C6 123.9(7) . .
C37 N8 C36 111.7(7) . .
C37 N8 C39 125.0(7) . .
C36 N8 C39 123.3(7) . .
C5 N1 C1 115.0(8) . .
C5 N1 Cd1 124.1(5) . .
C1 N1 Cd1 120.9(6) . .
C42 N7 C43 114.0(8) . .
C42 N7 Cd2 126.0(6) . .
C43 N7 Cd2 119.9(6) . .
C15 N4 C16 111.9(7) . .
C15 N4 C17 124.9(7) . .
C16 N4 C17 123.0(7) . .
C29 N6 C32 113.5(8) . .
C29 N6 C28 123.5(8) . .
C32 N6 C28 123.0(9) . .
O10 N10 O9 118.1(9) . .
O10 N10 O11 122.7(9) . .
O9 N10 O11 119.2(9) . .
N7 Cd2 N7 180.0(6) 2_655 .
N7 Cd2 O18 90.4(3) 2_655 .
N7 Cd2 O18 89.6(3) . .
N7 Cd2 O18 89.6(3) 2_655 2_655
N7 Cd2 O18 90.4(3) . 2_655
O18 Cd2 O18 180.0(7) . 2_655
N7 Cd2 O15 84.4(4) 2_655 .
N7 Cd2 O15 95.6(4) . .
O18 Cd2 O15 76.5(4) . .
O18 Cd2 O15 103.5(4) 2_655 .
N7 Cd2 O15 95.6(4) 2_655 2_655
N7 Cd2 O15 84.4(4) . 2_655
O18 Cd2 O15 103.5(4) . 2_655
O18 Cd2 O15 76.5(4) 2_655 2_655
O15 Cd2 O15 180.0(5) . 2_655
N1 Cd1 N3 177.6(2) . 1_465
N1 Cd1 N5 92.7(2) . .
N3 Cd1 N5 87.7(2) 1_465 .
N1 Cd1 O12 92.1(3) . .
N3 Cd1 O12 89.1(3) 1_465 .
N5 Cd1 O12 139.9(3) . .
N1 Cd1 O9 88.7(3) . .
N3 Cd1 O9 89.4(3) 1_465 .
N5 Cd1 O9 136.2(3) . .
O12 Cd1 O9 83.7(3) . .
N1 Cd1 O13 94.5(3) . .
N3 Cd1 O13 87.9(2) 1_465 .
N5 Cd1 O13 86.4(2) . .
O12 Cd1 O13 53.5(2) . .
O9 Cd1 O13 137.1(2) . .
N1 Cd1 O10 88.8(3) . .
N3 Cd1 O10 88.9(3) 1_465 .
N5 Cd1 O10 85.6(2) . .
O12 Cd1 O10 134.3(2) . .
O9 Cd1 O10 50.6(2) . .
O13 Cd1 O10 171.5(2) . .
O15 N11 O17 117.1(18) . .
O15 N11 O16 124.0(18) . .
O17 N11 O16 118.7(18) . .
N11 O15 Cd2 105.3(12) . .

loop_
_geom_bond_atom_site_label_1
_geom_bond_atom_site_label_2
_geom_bond_distance
_geom_bond_site_symmetry_2
Cl6 C47 1.759(10) .
Cl5 C47 1.747(9) .
Cl4 C47 1.772(9) .
Cl3 C46 1.711(14) .
Cl2 C46 1.745(14) .
Cl1 C46 1.697(14) .
C8 C11 1.384(12) .
C8 C9 1.385(12) .
C8 C7 1.487(12) .
C18 C19 1.371(12) .
C18 C22 1.384(13) .
C18 C17 1.515(12) .
C5 N1 1.335(12) .
C5 C4 1.383(13) .
C5 H5A 0.9300 .
C35 C38 1.379(12) .
C35 C34 1.400(12) .
C35 C36 1.481(12) .
C44 C43 1.374(13) .
C44 C40 1.379(12) .
C44 H44A 0.9300 .
C7 O1 1.208(10) .
C7 N2 1.400(11) .
C37 O8 1.231(10) .
C37 N8 1.386(11) .
C37 C38 1.482(11) .
C38 C34 1.372(12) 2_565
C39 N8 1.459(11) .
C39 C40 1.496(12) .
C39 H39A 0.9700 .
C39 H39B 0.9700 .
C30 C33 1.377(13) .
C30 C31 1.392(12) .
C30 C29 1.504(14) .
C19 C20 1.382(12) .
C19 H19A 0.9300 .
C3 C2 1.359(13) .
C3 C4 1.378(12) .
C3 C6 1.504(12) .
C16 O4 1.204(11) .
C16 N4 1.413(11) .
C16 C13 1.491(12) .
C13 C14 1.393(12) .
C13 C12 1.396(12) .
C9 C14 1.395(13) .
C9 C10 1.456(12) .
C14 H14A 0.9300 .
C20 N3 1.360(11) .
C20 H20A 0.9300 .
C23 N5 1.334(12) .
C23 C24 1.355(13) .
C23 H23A 0.9300 .
C4 H4A 0.9300 .
C47 H05E 0.9800 .
C34 C38 1.372(12) 2_565
C34 H34 0.9300 .
C12 C11 1.363(12) .
C12 C15 1.481(12) .
C26 C25 1.363(13) .
C26 C27 1.372(14) .
C26 H26A 0.9300 .
C33 C31 1.381(14) 2
C33 H33A 0.9300 .
C27 N5 1.343(12) .
C27 H27A 0.9300 .
C36 O7 1.200(11) .
C36 N8 1.400(11) .
C22 C21 1.357(13) .
C22 H22A 0.9300 .
C2 C1 1.368(14) .
C2 H2A 0.9300 .
C24 C25 1.393(14) .
C24 H24A 0.9300 .
C43 N7 1.359(12) .
C43 H43A 0.9300 .
C42 C41 1.358(14) .
C42 N7 1.356(12) .
C42 H42A 0.9300 .
C17 N4 1.459(11) .
C17 H17A 0.9700 .
C17 H17B 0.9700 .
C25 C28 1.513(13) .
C40 C41 1.370(13) .
C21 N3 1.360(11) .
C21 H21A 0.9300 .
C15 O3 1.224(10) .
C15 N4 1.385(11) .
C11 H11A 0.9300 .
C29 O5 1.214(12) .
C29 N6 1.378(13) .
C10 O2 1.222(10) .
C10 N2 1.398(11) .
C41 H41A 0.9300 .
C46 H07D 0.9800 .
C31 C33 1.381(14) 2
C31 C32 1.498(14) .
C6 N2 1.459(11) .
C6 H6A 0.9700 .
C6 H6B 0.9700 .
C28 N6 1.464(13) .
C28 H28A 0.9700 .
C28 H28B 0.9700 .
C1 N1 1.341(12) .
C1 H1A 0.9300 .
C32 O6 1.193(11) .
C32 N6 1.395(13) .
C45 O18 1.363(13) .
C45 H45A 0.9600 .
C45 H45B 0.9600 .
C45 H45C 0.9600 .
O9 N10 1.271(11) .
O9 Cd1 2.403(7) .
O12 N9 1.269(12) .
O12 Cd1 2.401(7) .
O13 N9 1.271(10) .
O13 Cd1 2.430(7) .
O14 N9 1.226(11) .
O18 Cd2 2.343(8) .
O18 H18 0.9300 .
O11 N10 1.271(12) .
O10 N10 1.205(11) .
O10 Cd1 2.553(7) .
OW1 HW1A 0.9700 .
OW1 HW1B 0.9700 .
N5 Cd1 2.336(7) .
N3 Cd1 2.312(7) 1_645
N1 Cd1 2.272(7) .
N7 Cd2 2.248(7) .
Cd2 N7 2.248(7) 2_655
Cd2 O18 2.343(8) 2_655
Cd2 O15 2.507(13) .
Cd2 O15 2.507(13) 2_655
Cd1 N3 2.312(7) 1_465
N11 O15 1.21(2) .
N11 O17 1.206(19) .
N11 O16 1.261(19) .

loop_
_geom_torsion_atom_site_label_1
_geom_torsion_atom_site_label_2
_geom_torsion_atom_site_label_3
_geom_torsion_atom_site_label_4
_geom_torsion
_geom_torsion_site_symmetry_1
_geom_torsion_site_symmetry_4
C11 C8 C7 O1 2.5(15) . .
C9 C8 C7 O1 -179.6(8) . .
C11 C8 C7 N2 -179.0(8) . .
C9 C8 C7 N2 -1.0(9) . .
C34 C35 C38 C34 -0.7(15) . 2_565
C36 C35 C38 C34 -179.0(8) . 2_565
C34 C35 C38 C37 177.0(8) . .
C36 C35 C38 C37 -1.3(9) . .
O8 C37 C38 C34 -1.9(15) . 2_565
N8 C37 C38 C34 178.2(8) . 2_565
O8 C37 C38 C35 -179.4(9) . .
N8 C37 C38 C35 0.7(9) . .
C22 C18 C19 C20 1.2(12) . .
C17 C18 C19 C20 -179.8(7) . .
O4 C16 C13 C14 -0.3(15) . .
N4 C16 C13 C14 -178.6(8) . .
O4 C16 C13 C12 176.8(9) . .
N4 C16 C13 C12 -1.4(9) . .
C11 C8 C9 C14 -0.1(12) . .
C7 C8 C9 C14 -178.2(7) . .
C11 C8 C9 C10 -179.0(7) . .
C7 C8 C9 C10 2.9(9) . .
C12 C13 C14 C9 -3.8(12) . .
C16 C13 C14 C9 173.0(8) . .
C8 C9 C14 C13 3.2(12) . .
C10 C9 C14 C13 -178.1(8) . .
C18 C19 C20 N3 -0.1(13) . .
C2 C3 C4 C5 1.7(13) . .
C6 C3 C4 C5 -177.0(8) . .
N1 C5 C4 C3 -1.9(14) . .
C38 C35 C34 C38 0.6(13) . 2_565
C36 C35 C34 C38 178.5(8) . 2_565
C14 C13 C12 C11 1.1(13) . .
C16 C13 C12 C11 -176.3(8) . .
C14 C13 C12 C15 179.0(8) . .
C16 C13 C12 C15 1.6(9) . .
C31 C30 C33 C31 -0.6(14) . 2
C29 C30 C33 C31 -179.5(9) . 2
C25 C26 C27 N5 0.6(14) . .
C38 C35 C36 O7 -179.1(9) . .
C34 C35 C36 O7 2.7(16) . .
C38 C35 C36 N8 1.4(9) . .
C34 C35 C36 N8 -176.7(8) . .
C19 C18 C22 C21 -1.9(13) . .
C17 C18 C22 C21 179.1(9) . .
C4 C3 C2 C1 -1.0(15) . .
C6 C3 C2 C1 177.7(10) . .
N5 C23 C24 C25 -0.4(16) . .
C40 C44 C43 N7 -2.2(14) . .
C19 C18 C17 N4 61.5(10) . .
C22 C18 C17 N4 -119.5(9) . .
C27 C26 C25 C24 -1.2(14) . .
C27 C26 C25 C28 -178.3(9) . .
C23 C24 C25 C26 1.0(15) . .
C23 C24 C25 C28 178.0(10) . .
C43 C44 C40 C41 0.0(13) . .
C43 C44 C40 C39 178.2(8) . .
N8 C39 C40 C41 -117.0(9) . .
N8 C39 C40 C44 64.9(10) . .
C18 C22 C21 N3 1.7(16) . .
C11 C12 C15 O3 -4.7(15) . .
C13 C12 C15 O3 177.6(9) . .
C11 C12 C15 N4 176.5(8) . .
C13 C12 C15 N4 -1.3(9) . .
C13 C12 C11 C8 2.1(12) . .
C15 C12 C11 C8 -175.3(8) . .
C9 C8 C11 C12 -2.7(12) . .
C7 C8 C11 C12 175.0(8) . .
C33 C30 C29 O5 2.9(17) . .
C31 C30 C29 O5 -176.2(10) . .
C33 C30 C29 N6 -178.2(9) . .
C31 C30 C29 N6 2.8(10) . .
C8 C9 C10 O2 175.3(9) . .
C14 C9 C10 O2 -3.5(15) . .
C8 C9 C10 N2 -3.7(9) . .
C14 C9 C10 N2 177.5(8) . .
N7 C42 C41 C40 1.8(17) . .
C44 C40 C41 C42 0.2(14) . .
C39 C40 C41 C42 -178.0(9) . .
C33 C30 C31 C33 0.6(15) . 2
C29 C30 C31 C33 179.8(8) . 2
C33 C30 C31 C32 177.9(8) . .
C29 C30 C31 C32 -2.9(10) . .
C2 C3 C6 N2 148.0(9) . .
C4 C3 C6 N2 -33.3(12) . .
C26 C25 C28 N6 -160.4(9) . .
C24 C25 C28 N6 22.6(15) . .
C3 C2 C1 N1 0.4(18) . .
C33 C31 C32 O6 -3.9(16) 2 .
C30 C31 C32 O6 179.0(10) . .
C33 C31 C32 N6 179.1(9) 2 .
C30 C31 C32 N6 2.0(10) . .
Cd1 O12 N9 O14 -178.0(8) . .
Cd1 O12 N9 O13 3.4(9) . .
Cd1 O13 N9 O14 178.0(8) . .
Cd1 O13 N9 O12 -3.3(8) . .
C24 C23 N5 C27 -0.1(14) . .
C24 C23 N5 Cd1 -170.3(8) . .
C26 C27 N5 C23 0.0(13) . .
C26 C27 N5 Cd1 170.4(7) . .
C19 C20 N3 C21 -0.2(12) . .
C19 C20 N3 Cd1 176.6(6) . 1_645
C22 C21 N3 C20 -0.6(14) . .
C22 C21 N3 Cd1 -177.4(8) . 1_645
O2 C10 N2 C7 -176.0(8) . .
C9 C10 N2 C7 3.1(9) . .
O2 C10 N2 C6 -0.8(13) . .
C9 C10 N2 C6 178.3(7) . .
O1 C7 N2 C10 177.3(8) . .
C8 C7 N2 C10 -1.4(9) . .
O1 C7 N2 C6 2.0(13) . .
C8 C7 N2 C6 -176.6(7) . .
C3 C6 N2 C10 99.1(9) . .
C3 C6 N2 C7 -86.3(9) . .
O8 C37 N8 C36 -179.7(8) . .
C38 C37 N8 C36 0.2(9) . .
O8 C37 N8 C39 2.8(13) . .
C38 C37 N8 C39 -177.4(7) . .
O7 C36 N8 C37 179.5(9) . .
C35 C36 N8 C37 -0.9(9) . .
O7 C36 N8 C39 -2.9(13) . .
C35 C36 N8 C39 176.6(7) . .
C40 C39 N8 C37 -92.2(10) . .
C40 C39 N8 C36 90.5(9) . .
C4 C5 N1 C1 1.2(14) . .
C4 C5 N1 Cd1 179.9(7) . .
C2 C1 N1 C5 -0.4(16) . .
C2 C1 N1 Cd1 -179.3(9) . .
C41 C42 N7 C43 -3.8(16) . .
C41 C42 N7 Cd2 174.3(9) . .
C44 C43 N7 C42 3.9(13) . .
C44 C43 N7 Cd2 -174.3(7) . .
O3 C15 N4 C16 -178.6(8) . .
C12 C15 N4 C16 0.3(9) . .
O3 C15 N4 C17 6.9(13) . .
C12 C15 N4 C17 -174.2(7) . .
O4 C16 N4 C15 -177.8(8) . .
C13 C16 N4 C15 0.6(9) . .
O4 C16 N4 C17 -3.1(13) . .
C13 C16 N4 C17 175.3(7) . .
C18 C17 N4 C15 -96.4(9) . .
C18 C17 N4 C16 89.7(9) . .
O5 C29 N6 C32 177.5(9) . .
C30 C29 N6 C32 -1.5(10) . .
O5 C29 N6 C28 -2.8(15) . .
C30 C29 N6 C28 178.2(8) . .
O6 C32 N6 C29 -177.3(9) . .
C31 C32 N6 C29 -0.2(10) . .
O6 C32 N6 C28 3.0(15) . .
C31 C32 N6 C28 -179.9(8) . .
C25 C28 N6 C29 -81.2(12) . .
C25 C28 N6 C32 98.4(11) . .
Cd1 O10 N10 O9 -3.9(9) . .
Cd1 O10 N10 O11 174.1(9) . .
Cd1 O9 N10 O10 4.2(10) . .
Cd1 O9 N10 O11 -173.9(8) . .
C42 N7 Cd2 N7 -43(78) . 2_655
C43 N7 Cd2 N7 135(78) . 2_655
C42 N7 Cd2 O18 3.8(8) . .
C43 N7 Cd2 O18 -178.2(7) . .
C42 N7 Cd2 O18 -176.2(8) . 2_655
C43 N7 Cd2 O18 1.8(7) . 2_655
C42 N7 Cd2 O15 80.2(9) . .
C43 N7 Cd2 O15 -101.8(7) . .
C42 N7 Cd2 O15 -99.8(9) . 2_655
C43 N7 Cd2 O15 78.2(7) . 2_655
C45 O18 Cd2 N7 -91.6(10) . 2_655
C45 O18 Cd2 N7 88.4(10) . .
C45 O18 Cd2 O18 -80.2(11) . 2_655
C45 O18 Cd2 O15 -7.4(11) . .
C45 O18 Cd2 O15 172.6(11) . 2_655
C5 N1 Cd1 N3 71(6) . 1_465
C1 N1 Cd1 N3 -110(6) . 1_465
C5 N1 Cd1 N5 170.6(7) . .
C1 N1 Cd1 N5 -10.7(8) . .
C5 N1 Cd1 O12 -49.2(7) . .
C1 N1 Cd1 O12 129.5(8) . .
C5 N1 Cd1 O9 34.4(7) . .
C1 N1 Cd1 O9 -146.8(8) . .
C5 N1 Cd1 O13 -102.8(7) . .
C1 N1 Cd1 O13 76.0(8) . .
C5 N1 Cd1 O10 85.1(7) . .
C1 N1 Cd1 O10 -96.2(8) . .
C23 N5 Cd1 N1 -71.3(7) . .
C27 N5 Cd1 N1 118.7(7) . .
C23 N5 Cd1 N3 106.4(7) . 1_465
C27 N5 Cd1 N3 -63.7(6) . 1_465
C23 N5 Cd1 O12 -167.8(6) . .
C27 N5 Cd1 O12 22.2(8) . .
C23 N5 Cd1 O9 19.7(8) . .
C27 N5 Cd1 O9 -150.3(6) . .
C23 N5 Cd1 O13 -165.6(7) . .
C27 N5 Cd1 O13 24.4(6) . .
C23 N5 Cd1 O10 17.3(7) . .
C27 N5 Cd1 O10 -152.7(7) . .
N9 O12 Cd1 N1 -96.0(6) . .
N9 O12 Cd1 N3 86.1(5) . 1_465
N9 O12 Cd1 N5 0.8(7) . .
N9 O12 Cd1 O9 175.5(6) . .
N9 O12 Cd1 O13 -1.9(5) . .
N9 O12 Cd1 O10 173.7(5) . .
N10 O9 Cd1 N1 87.2(6) . .
N10 O9 Cd1 N3 -91.4(6) . 1_465
N10 O9 Cd1 N5 -5.4(7) . .
N10 O9 Cd1 O12 179.5(6) . .
N10 O9 Cd1 O13 -177.5(5) . .
N10 O9 Cd1 O10 -2.3(5) . .
N9 O13 Cd1 N1 91.2(5) . .
N9 O13 Cd1 N3 -88.5(5) . 1_465
N9 O13 Cd1 N5 -176.3(6) . .
N9 O13 Cd1 O12 1.9(5) . .
N9 O13 Cd1 O9 -1.8(7) . .
N9 O13 Cd1 O10 -156.2(15) . .
N10 O10 Cd1 N1 -87.0(6) . .
N10 O10 Cd1 N3 92.5(6) . 1_465
N10 O10 Cd1 N5 -179.8(6) . .
N10 O10 Cd1 O12 4.8(8) . .
N10 O10 Cd1 O9 2.4(5) . .
N10 O10 Cd1 O13 160.1(15) . .
O17 N11 O15 Cd2 5(2) . .
O16 N11 O15 Cd2 178.9(16) . .
N7 Cd2 O15 N11 -119.7(13) 2_655 .
N7 Cd2 O15 N11 60.3(13) . .
O18 Cd2 O15 N11 148.5(14) . .
O18 Cd2 O15 N11 -31.5(14) 2_655 .
O15 Cd2 O15 N11 47(100) 2_655 .
